data_4026065
loop_
_publ_author_name
'Li-Fang Yu'
'Hai-Ning Hu'
'Fa-Jun Nan'

_publ_section_title
;
 Total Synthesis of Lathyranoic Acid A
;
_journal_name_full 'Journal of Organic Chemistry'
_journal_page_first 1448
_journal_page_last 1451
_journal_paper_doi 10.1021/jo102033h
_journal_volume 76
_journal_year 2011
_chemical_absolute_configuration ad
_chemical_formula_sum 'C17 H20 O5'
_chemical_formula_weight 304.33
_chemical_name_systematic
; 
 ? 
;
_space_group_IT_number 4
_symmetry_cell_setting monoclinic
_symmetry_space_group_name_Hall 'P 2yb'
_symmetry_space_group_name_H-M 'P 1 21 1'
_atom_sites_solution_hydrogens geom
_atom_sites_solution_primary direct
_atom_sites_solution_secondary difmap
_audit_creation_method SHELXL-97
_cell_angle_alpha 90.00
_cell_angle_beta 99.078(2)
_cell_angle_gamma 90.00
_cell_formula_units_Z 2
_cell_length_a 6.9155(8)
_cell_length_b 8.1679(9)
_cell_length_c 14.2734(16)
_cell_measurement_reflns_used 1490
_cell_measurement_temperature 293(2)
_cell_measurement_theta_max 43.706
_cell_measurement_theta_min 5.765
_cell_volume 796.14(16)
_computing_cell_refinement 'Bruker SMART'
_computing_data_collection 'Bruker SMART'
_computing_data_reduction 'Bruker SHELXTL'
_computing_molecular_graphics 'Bruker SHELXTL'
_computing_publication_material 'Bruker SHELXTL'
_computing_structure_refinement 'SHELXL-97 (Sheldrick, 1997)'
_computing_structure_solution 'SHELXS-97 (Sheldrick, 1990)'
_diffrn_ambient_temperature 293(2)
_diffrn_measured_fraction_theta_full 0.996
_diffrn_measured_fraction_theta_max 0.996
_diffrn_measurement_device_type 'CCD area detector'
_diffrn_measurement_method 'phi and omega scans'
_diffrn_radiation_monochromator graphite
_diffrn_radiation_source 'fine-focus sealed tube'
_diffrn_radiation_type MoK\a
_diffrn_radiation_wavelength 0.71073
_diffrn_reflns_av_R_equivalents 0.0665
_diffrn_reflns_av_sigmaI/netI 0.0543
_diffrn_reflns_limit_h_max 8
_diffrn_reflns_limit_h_min -7
_diffrn_reflns_limit_k_max 10
_diffrn_reflns_limit_k_min -5
_diffrn_reflns_limit_l_max 15
_diffrn_reflns_limit_l_min -17
_diffrn_reflns_number 4407
_diffrn_reflns_theta_full 25.99
_diffrn_reflns_theta_max 25.99
_diffrn_reflns_theta_min 2.88
_exptl_absorpt_coefficient_mu 0.093
_exptl_absorpt_correction_T_max 1.00000
_exptl_absorpt_correction_T_min 0.79916
_exptl_absorpt_correction_type empirical
_exptl_absorpt_process_details sadabs
_exptl_crystal_colour colorless
_exptl_crystal_density_diffrn 1.270
_exptl_crystal_description prismatic
_exptl_crystal_F_000 324
_exptl_crystal_size_max 0.225
_exptl_crystal_size_mid 0.203
_exptl_crystal_size_min 0.107
_refine_diff_density_max 0.273
_refine_diff_density_min -0.220
_refine_diff_density_rms 0.053
_refine_ls_abs_structure_details 'Flack H D (1983), Acta Cryst. A39, 876-881'
_refine_ls_abs_structure_Flack -10(10)
_refine_ls_extinction_method none
_refine_ls_goodness_of_fit_ref 1.037
_refine_ls_hydrogen_treatment constr
_refine_ls_matrix_type full
_refine_ls_number_parameters 202
_refine_ls_number_reflns 1678
_refine_ls_number_restraints 1
_refine_ls_restrained_S_all 1.037
_refine_ls_R_factor_all 0.0555
_refine_ls_R_factor_gt 0.0446
_refine_ls_shift/su_max 0.000
_refine_ls_shift/su_mean 0.000
_refine_ls_structure_factor_coef Fsqd
_refine_ls_weighting_details 'calc w=1/[\s^2^(Fo^2^)+(0.0518P)^2^+0.0000P] where P=(Fo^2^+2Fc^2^)/3'
_refine_ls_weighting_scheme calc
_refine_ls_wR_factor_gt 0.0987
_refine_ls_wR_factor_ref 0.1043
_reflns_number_gt 1447
_reflns_number_total 1678
_reflns_threshold_expression >2sigma(I)
_cod_data_source_file jo102033h_si_002.cif
_cod_data_source_block cd2909
_cod_database_code 4026065

loop_
_symmetry_equiv_pos_as_xyz
'x, y, z'
'-x, y+1/2, -z'

loop_
_atom_site_label
_atom_site_type_symbol
_atom_site_fract_x
_atom_site_fract_y
_atom_site_fract_z
_atom_site_U_iso_or_equiv
_atom_site_adp_type
_atom_site_occupancy
_atom_site_symmetry_multiplicity
_atom_site_calc_flag
_atom_site_refinement_flags
O1 O 0.3655(3) 0.5039(3) 0.07435(16) 0.0546(6) Uani 1 1 d .
O2 O 0.6603(2) 0.4012(2) 0.09651(14) 0.0422(5) Uani 1 1 d .
O3 O 0.8912(3) 0.2738(3) -0.03919(16) 0.0616(6) Uani 1 1 d .
H3 H 0.8039 0.2055 -0.0511 0.092 Uiso 1 1 calc R
O4 O 0.9901(3) 0.3162(3) 0.25732(15) 0.0526(6) Uani 1 1 d .
O5 O 1.3037(4) 0.3719(5) 0.3091(3) 0.1371(18) Uani 1 1 d .
C1 C 0.5395(4) 0.5303(4) 0.09246(19) 0.0399(6) Uani 1 1 d .
C2 C 0.6233(4) 0.6964(4) 0.1082(2) 0.0409(7) Uani 1 1 d .
H2 H 0.6381 0.7559 0.0501 0.049 Uiso 1 1 calc R
C3 C 0.5793(4) 0.8032(4) 0.1888(2) 0.0454(7) Uani 1 1 d .
C4 C 0.7812(4) 0.7302(4) 0.1916(2) 0.0456(7) Uani 1 1 d .
H4 H 0.8827 0.8074 0.1793 0.055 Uiso 1 1 calc R
C5 C 0.8539(5) 0.5861(4) 0.2531(2) 0.0540(8) Uani 1 1 d .
H5A H 0.7429 0.5298 0.2723 0.065 Uiso 1 1 calc R
H5B H 0.9365 0.6251 0.3100 0.065 Uiso 1 1 calc R
C6 C 0.9684(4) 0.4669(4) 0.2023(2) 0.0469(7) Uani 1 1 d .
H6 H 1.0987 0.5127 0.2002 0.056 Uiso 1 1 calc R
C7 C 0.8712(4) 0.4297(3) 0.1024(2) 0.0406(7) Uani 1 1 d .
H7 H 0.8893 0.5246 0.0626 0.049 Uiso 1 1 calc R
C8 C 0.9528(4) 0.2813(4) 0.0593(2) 0.0505(8) Uani 1 1 d .
H8A H 1.0947 0.2848 0.0723 0.061 Uiso 1 1 calc R
H8B H 0.9104 0.1832 0.0885 0.061 Uiso 1 1 calc R
C9 C 0.4465(5) 0.7439(5) 0.2566(3) 0.0633(10) Uani 1 1 d .
H9A H 0.4873 0.7915 0.3180 0.095 Uiso 1 1 calc R
H9B H 0.4541 0.6268 0.2614 0.095 Uiso 1 1 calc R
H9C H 0.3141 0.7758 0.2333 0.095 Uiso 1 1 calc R
C10 C 0.5542(5) 0.9839(4) 0.1672(3) 0.0594(9) Uani 1 1 d .
H10A H 0.6482 1.0177 0.1283 0.089 Uiso 1 1 calc R
H10B H 0.5743 1.0448 0.2255 0.089 Uiso 1 1 calc R
H10C H 0.4243 1.0037 0.1342 0.089 Uiso 1 1 calc R
C11 C 1.1626(5) 0.2876(5) 0.3112(3) 0.0634(9) Uani 1 1 d .
C12 C 1.1631(5) 0.1423(4) 0.3717(2) 0.0521(8) Uani 1 1 d .
C13 C 1.3302(6) 0.1099(5) 0.4367(3) 0.0691(11) Uani 1 1 d .
H13 H 1.4402 0.1756 0.4373 0.083 Uiso 1 1 calc R
C14 C 1.3360(7) -0.0163(6) 0.4996(3) 0.0818(13) Uani 1 1 d .
H14 H 1.4488 -0.0350 0.5431 0.098 Uiso 1 1 calc R
C15 C 1.1783(8) -0.1144(6) 0.4987(3) 0.0846(13) Uani 1 1 d .
H15 H 1.1831 -0.2010 0.5414 0.101 Uiso 1 1 calc R
C16 C 1.0091(6) -0.0862(5) 0.4343(3) 0.0774(11) Uani 1 1 d .
H16 H 0.9004 -0.1534 0.4338 0.093 Uiso 1 1 calc R
C17 C 1.0033(5) 0.0416(5) 0.3715(2) 0.0611(9) Uani 1 1 d .
H17 H 0.8901 0.0604 0.3282 0.073 Uiso 1 1 calc R

loop_
_atom_site_aniso_label
_atom_site_aniso_U_11
_atom_site_aniso_U_22
_atom_site_aniso_U_33
_atom_site_aniso_U_23
_atom_site_aniso_U_13
_atom_site_aniso_U_12
O1 0.0346(11) 0.0578(14) 0.0683(14) -0.0045(11) -0.0010(9) -0.0044(10)
O2 0.0337(9) 0.0389(11) 0.0528(12) 0.0007(9) 0.0035(8) -0.0063(9)
O3 0.0595(14) 0.0656(17) 0.0627(14) -0.0149(12) 0.0188(11) -0.0084(12)
O4 0.0452(11) 0.0469(13) 0.0604(14) 0.0127(11) -0.0078(9) -0.0063(10)
O5 0.081(2) 0.120(3) 0.183(4) 0.095(3) -0.067(2) -0.048(2)
C1 0.0381(14) 0.0473(17) 0.0343(14) 0.0017(13) 0.0057(11) -0.0047(13)
C2 0.0390(14) 0.0430(17) 0.0409(15) 0.0057(13) 0.0063(12) -0.0035(13)
C3 0.0476(16) 0.0410(16) 0.0465(16) -0.0003(14) 0.0038(12) -0.0038(14)
C4 0.0430(15) 0.0434(17) 0.0486(17) -0.0008(13) 0.0021(12) -0.0092(13)
C5 0.0600(19) 0.050(2) 0.0461(18) -0.0033(14) -0.0093(14) -0.0018(16)
C6 0.0397(15) 0.0418(17) 0.0548(18) 0.0078(14) -0.0060(13) -0.0061(12)
C7 0.0319(13) 0.0391(17) 0.0501(17) 0.0045(12) 0.0042(11) -0.0051(12)
C8 0.0359(15) 0.0484(19) 0.067(2) -0.0024(16) 0.0086(13) -0.0043(14)
C9 0.063(2) 0.069(3) 0.060(2) -0.0056(18) 0.0160(17) -0.0084(18)
C10 0.060(2) 0.0436(19) 0.073(2) -0.0026(17) 0.0057(17) 0.0012(16)
C11 0.056(2) 0.053(2) 0.072(2) 0.0141(18) -0.0182(16) -0.0126(18)
C12 0.0611(19) 0.0433(18) 0.0472(18) -0.0027(14) -0.0064(15) -0.0002(15)
C13 0.071(2) 0.055(2) 0.072(2) 0.0108(19) -0.0190(19) 0.0009(19)
C14 0.107(3) 0.062(3) 0.065(3) 0.013(2) -0.018(2) 0.012(3)
C15 0.124(4) 0.061(3) 0.068(3) 0.019(2) 0.013(3) 0.008(3)
C16 0.097(3) 0.058(2) 0.078(3) 0.005(2) 0.015(2) -0.015(2)
C17 0.072(2) 0.050(2) 0.058(2) 0.0008(17) -0.0012(16) -0.0076(18)

loop_
_atom_type_symbol
_atom_type_description
_atom_type_scat_dispersion_real
_atom_type_scat_dispersion_imag
_atom_type_scat_source
C C 0.0033 0.0000 'International Tables Vol C Tables 4.2.6.8 and 6.1.1.4'
H H 0.0000 0.0000 'International Tables Vol C Tables 4.2.6.8 and 6.1.1.4'
O O 0.0106 0.0000 'International Tables Vol C Tables 4.2.6.8 and 6.1.1.4'

loop_
_geom_angle_atom_site_label_1
_geom_angle_atom_site_label_2
_geom_angle_atom_site_label_3
_geom_angle
C1 O2 C7 119.0(2)
C8 O3 H3 109.5
C11 O4 C6 117.8(2)
O1 C1 O2 117.5(3)
O1 C1 C2 123.3(3)
O2 C1 C2 119.3(2)
C1 C2 C4 120.3(2)
C1 C2 C3 121.6(2)
C4 C2 C3 60.10(19)
C1 C2 H2 114.7
C4 C2 H2 114.7
C3 C2 H2 114.7
C10 C3 C2 116.0(3)
C10 C3 C4 117.7(3)
C2 C3 C4 59.81(19)
C10 C3 C9 112.4(3)
C2 C3 C9 121.1(3)
C4 C3 C9 120.5(3)
C5 C4 C2 116.7(3)
C5 C4 C3 123.0(3)
C2 C4 C3 60.10(19)
C5 C4 H4 115.2
C2 C4 H4 115.2
C3 C4 H4 115.2
C4 C5 C6 112.1(3)
C4 C5 H5A 109.2
C6 C5 H5A 109.2
C4 C5 H5B 109.2
C6 C5 H5B 109.2
H5A C5 H5B 107.9
O4 C6 C7 109.4(2)
O4 C6 C5 107.7(2)
C7 C6 C5 113.2(2)
O4 C6 H6 108.8
C7 C6 H6 108.8
C5 C6 H6 108.8
O2 C7 C8 106.4(2)
O2 C7 C6 112.1(2)
C8 C7 C6 114.1(2)
O2 C7 H7 108.0
C8 C7 H7 108.0
C6 C7 H7 108.0
O3 C8 C7 111.6(3)
O3 C8 H8A 109.3
C7 C8 H8A 109.3
O3 C8 H8B 109.3
C7 C8 H8B 109.3
H8A C8 H8B 108.0
C3 C9 H9A 109.5
C3 C9 H9B 109.5
H9A C9 H9B 109.5
C3 C9 H9C 109.5
H9A C9 H9C 109.5
H9B C9 H9C 109.5
C3 C10 H10A 109.5
C3 C10 H10B 109.5
H10A C10 H10B 109.5
C3 C10 H10C 109.5
H10A C10 H10C 109.5
H10B C10 H10C 109.5
O5 C11 O4 122.8(3)
O5 C11 C12 123.6(3)
O4 C11 C12 113.6(3)
C17 C12 C13 118.1(3)
C17 C12 C11 123.6(3)
C13 C12 C11 118.1(3)
C14 C13 C12 121.3(4)
C14 C13 H13 119.4
C12 C13 H13 119.4
C15 C14 C13 120.2(4)
C15 C14 H14 119.9
C13 C14 H14 119.9
C14 C15 C16 120.1(4)
C14 C15 H15 120.0
C16 C15 H15 120.0
C17 C16 C15 119.6(4)
C17 C16 H16 120.2
C15 C16 H16 120.2
C16 C17 C12 120.8(3)
C16 C17 H17 119.6
C12 C17 H17 119.6

loop_
_geom_bond_atom_site_label_1
_geom_bond_atom_site_label_2
_geom_bond_distance
O1 C1 1.210(3)
O2 C1 1.341(4)
O2 C7 1.466(3)
O3 C8 1.405(4)
O3 H3 0.8200
O4 C11 1.334(4)
O4 C6 1.455(4)
O5 C11 1.198(4)
C1 C2 1.479(4)
C2 C4 1.509(4)
C2 C3 1.513(4)
C2 H2 0.9800
C3 C10 1.512(5)
C3 C4 1.513(4)
C3 C9 1.514(4)
C4 C5 1.506(5)
C4 H4 0.9800
C5 C6 1.510(4)
C5 H5A 0.9700
C5 H5B 0.9700
C6 C7 1.509(4)
C6 H6 0.9800
C7 C8 1.509(4)
C7 H7 0.9800
C8 H8A 0.9700
C8 H8B 0.9700
C9 H9A 0.9600
C9 H9B 0.9600
C9 H9C 0.9600
C10 H10A 0.9600
C10 H10B 0.9600
C10 H10C 0.9600
C11 C12 1.467(5)
C12 C17 1.377(5)
C12 C13 1.388(5)
C13 C14 1.364(6)
C13 H13 0.9300
C14 C15 1.352(6)
C14 H14 0.9300
C15 C16 1.388(6)
C15 H15 0.9300
C16 C17 1.373(6)
C16 H16 0.9300
C17 H17 0.9300

loop_
_geom_hbond_atom_site_label_D
_geom_hbond_atom_site_label_H
_geom_hbond_atom_site_label_A
_geom_hbond_distance_DH
_geom_hbond_distance_HA
_geom_hbond_distance_DA
_geom_hbond_angle_DHA
_geom_hbond_site_symmetry_A
O3 H3 O1 0.82 2.02 2.825(3) 168.2 2_645

loop_
_geom_torsion_atom_site_label_1
_geom_torsion_atom_site_label_2
_geom_torsion_atom_site_label_3
_geom_torsion_atom_site_label_4
_geom_torsion
C7 O2 C1 O1 169.9(2)
C7 O2 C1 C2 -9.0(3)
O1 C1 C2 C4 133.4(3)
O2 C1 C2 C4 -47.8(4)
O1 C1 C2 C3 62.0(4)
O2 C1 C2 C3 -119.3(3)
C1 C2 C3 C10 -142.3(3)
C4 C2 C3 C10 108.4(3)
C1 C2 C3 C4 109.3(3)
C1 C2 C3 C9 -0.2(4)
C4 C2 C3 C9 -109.5(3)
C1 C2 C4 C5 3.2(4)
C3 C2 C4 C5 114.5(3)
C1 C2 C4 C3 -111.3(3)
C10 C3 C4 C5 150.4(3)
C2 C3 C4 C5 -104.2(3)
C9 C3 C4 C5 6.3(4)
C10 C3 C4 C2 -105.4(3)
C9 C3 C4 C2 110.5(3)
C2 C4 C5 C6 69.0(4)
C3 C4 C5 C6 139.2(3)
C11 O4 C6 C7 134.0(3)
C11 O4 C6 C5 -102.6(3)
C4 C5 C6 O4 -166.3(2)
C4 C5 C6 C7 -45.3(4)
C1 O2 C7 C8 -153.1(2)
C1 O2 C7 C6 81.6(3)
O4 C6 C7 O2 76.0(3)
C5 C6 C7 O2 -44.1(3)
O4 C6 C7 C8 -45.0(3)
C5 C6 C7 C8 -165.1(2)
O2 C7 C8 O3 69.7(3)
C6 C7 C8 O3 -166.2(2)
C6 O4 C11 O5 -7.3(6)
C6 O4 C11 C12 173.6(3)
O5 C11 C12 C17 -177.3(4)
O4 C11 C12 C17 1.7(5)
O5 C11 C12 C13 6.6(6)
O4 C11 C12 C13 -174.4(3)
C17 C12 C13 C14 -0.9(6)
C11 C12 C13 C14 175.4(4)
C12 C13 C14 C15 0.9(7)
C13 C14 C15 C16 -0.5(7)
C14 C15 C16 C17 0.2(7)
C15 C16 C17 C12 -0.2(6)
C13 C12 C17 C16 0.5(5)
C11 C12 C17 C16 -175.6(4)
